data_7028202
loop_
_publ_author_name
'M\"obus, Juri'
'Kehr, Gerald'
'Daniliuc, Constantin G.'
'Fr\"ohlich, Roland'
'Erker, Gerhard'

_publ_section_title
;
 Borata-alkene derivatives conveniently made by frustrated Lewis pair
 chemistry.
;
_journal_issue 2
_journal_name_full 'Dalton transactions (Cambridge, England : 2003)'
_journal_page_first 632
_journal_page_last 638
_journal_paper_doi 10.1039/c3dt52373j
_journal_volume 43
_journal_year 2014
_chemical_formula_sum 'C37 H30 B F10 P'
_chemical_formula_weight 706.39
_chemical_name_systematic
; 
 ? 
;
_space_group_IT_number 14
_symmetry_cell_setting monoclinic
_symmetry_space_group_name_Hall '-P 2ybc'
_symmetry_space_group_name_H-M 'P 1 21/c 1'
_atom_sites_solution_hydrogens geom
_atom_sites_solution_primary direct
_atom_sites_solution_secondary difmap
_audit_creation_method SHELXL-97
_cell_angle_alpha 90.00
_cell_angle_beta 108.0680(10)
_cell_angle_gamma 90.00
_cell_formula_units_Z 4
_cell_length_a 12.6876(2)
_cell_length_b 16.4138(2)
_cell_length_c 16.9396(3)
_cell_measurement_reflns_used 6911
_cell_measurement_temperature 223(2)
_cell_measurement_theta_max 28.28
_cell_measurement_theta_min 4.08
_cell_volume 3353.75(9)
_computing_cell_refinement 'Collect (Nonius B.V., 1998)'
_computing_data_collection 'Collect (Nonius B.V., 1998)'
_computing_data_reduction 'Denzo-SMN (Otwinowski & Minor, 1997)'
_computing_molecular_graphics 'XP (BrukerAXS, 2000)'
_computing_publication_material 'SHELXL-97 (Sheldrick, 1997)'
_computing_structure_refinement 'SHELXL-97 (Sheldrick, 1997)'
_computing_structure_solution 'SHELXS-97 (Sheldrick, 1990)'
_diffrn_ambient_temperature 223(2)
_diffrn_measured_fraction_theta_full 0.983
_diffrn_measured_fraction_theta_max 0.983
_diffrn_measurement_device_type 'Nonius KappaCCD APEXII'
_diffrn_measurement_method '\w and \f scans'
_diffrn_radiation_monochromator 'Montel mirror'
_diffrn_radiation_source 'rotating anode Nonius FR591'
_diffrn_radiation_type MoK\a
_diffrn_radiation_wavelength 0.71073
_diffrn_reflns_av_R_equivalents 0.032
_diffrn_reflns_av_sigmaI/netI 0.0323
_diffrn_reflns_limit_h_max 15
_diffrn_reflns_limit_h_min -15
_diffrn_reflns_limit_k_max 19
_diffrn_reflns_limit_k_min -18
_diffrn_reflns_limit_l_max 20
_diffrn_reflns_limit_l_min -20
_diffrn_reflns_number 20024
_diffrn_reflns_theta_full 25.00
_diffrn_reflns_theta_max 25.00
_diffrn_reflns_theta_min 4.09
_exptl_absorpt_coefficient_mu 0.164
_exptl_absorpt_correction_T_max 0.9838
_exptl_absorpt_correction_T_min 0.9524
_exptl_absorpt_correction_type multi-scan
_exptl_absorpt_process_details 'Denzo (Otwinowski, Borek, Majewski & Minor, 2003)'
_exptl_crystal_colour yellow
_exptl_crystal_density_diffrn 1.399
_exptl_crystal_density_method 'not measured'
_exptl_crystal_description plate
_exptl_crystal_F_000 1448
_exptl_crystal_size_max 0.30
_exptl_crystal_size_mid 0.25
_exptl_crystal_size_min 0.10
_refine_diff_density_max 0.330
_refine_diff_density_min -0.243
_refine_diff_density_rms 0.043
_refine_ls_extinction_method none
_refine_ls_goodness_of_fit_ref 1.067
_refine_ls_hydrogen_treatment constr
_refine_ls_matrix_type full
_refine_ls_number_parameters 445
_refine_ls_number_reflns 5809
_refine_ls_number_restraints 0
_refine_ls_restrained_S_all 1.067
_refine_ls_R_factor_all 0.0662
_refine_ls_R_factor_gt 0.0544
_refine_ls_shift/su_max 0.000
_refine_ls_shift/su_mean 0.000
_refine_ls_structure_factor_coef Fsqd
_refine_ls_weighting_details 'calc w=1/[\s^2^(Fo^2^)+(0.0519P)^2^+2.8096P] where P=(Fo^2^+2Fc^2^)/3'
_refine_ls_weighting_scheme calc
_refine_ls_wR_factor_gt 0.1324
_refine_ls_wR_factor_ref 0.1428
_reflns_number_gt 4852
_reflns_number_total 5809
_reflns_threshold_expression >2sigma(I)
_cod_data_source_file c3dt52373j.txt
_cod_data_source_block erk7120
_cod_original_sg_symbol_H-M P21/c
_cod_database_code 7028202

loop_
_symmetry_equiv_pos_as_xyz
'x, y, z'
'-x, y+1/2, -z+1/2'
'-x, -y, -z'
'x, -y-1/2, z-1/2'

loop_
_atom_site_label
_atom_site_type_symbol
_atom_site_fract_x
_atom_site_fract_y
_atom_site_fract_z
_atom_site_U_iso_or_equiv
_atom_site_adp_type
_atom_site_occupancy
_atom_site_symmetry_multiplicity
_atom_site_calc_flag
_atom_site_refinement_flags
P1 P 0.23679(5) 0.22729(4) 0.47712(4) 0.03610(17) Uani 1 1 d .
C11 C 0.1052(2) 0.20501(16) 0.48171(17) 0.0442(6) Uani 1 1 d .
C12 C 0.0148(2) 0.18129(17) 0.47763(17) 0.0482(6) Uani 1 1 d .
C2 C 0.27022(19) 0.15913(14) 0.40784(15) 0.0375(5) Uani 1 1 d .
C3 C 0.36562(19) 0.11365(15) 0.46111(15) 0.0389(5) Uani 1 1 d .
H3 H 0.4001 0.0736 0.4380 0.047 Uiso 1 1 calc R
C4 C 0.40314(19) 0.12924(15) 0.54204(15) 0.0396(5) Uani 1 1 d .
C9 C 0.5024(2) 0.09376(17) 0.60625(17) 0.0508(7) Uani 1 1 d .
H9A H 0.5459 0.0616 0.5787 0.061 Uiso 1 1 calc R
H9B H 0.4777 0.0573 0.6429 0.061 Uiso 1 1 calc R
C8 C 0.5746(2) 0.1610(2) 0.65764(19) 0.0577(8) Uani 1 1 d .
H8A H 0.6356 0.1365 0.7018 0.069 Uiso 1 1 calc R
H8B H 0.6068 0.1932 0.6222 0.069 Uiso 1 1 calc R
C7 C 0.5082(2) 0.2164(2) 0.69587(19) 0.0619(8) Uani 1 1 d .
H7A H 0.5569 0.2585 0.7291 0.074 Uiso 1 1 calc R
H7B H 0.4781 0.1846 0.7329 0.074 Uiso 1 1 calc R
C6 C 0.4127(2) 0.25698(18) 0.62868(17) 0.0539(7) Uani 1 1 d .
H6A H 0.3688 0.2904 0.6549 0.065 Uiso 1 1 calc R
H6B H 0.4428 0.2928 0.5946 0.065 Uiso 1 1 calc R
C5 C 0.33883(19) 0.19256(16) 0.57387(15) 0.0406(6) Uani 1 1 d .
H5 H 0.2984 0.1641 0.6072 0.049 Uiso 1 1 calc R
C13 C -0.0967(2) 0.15592(18) 0.46907(18) 0.0521(7) Uani 1 1 d .
C14 C -0.1746(3) 0.2139(2) 0.4713(3) 0.0831(12) Uani 1 1 d .
H14 H -0.1533 0.2685 0.4833 0.100 Uiso 1 1 calc R
C15 C -0.2931(3) 0.1894(3) 0.4546(4) 0.1142(17) Uani 1 1 d .
H15A H -0.3226 0.2176 0.4943 0.137 Uiso 1 1 calc R
H15B H -0.3356 0.2080 0.3989 0.137 Uiso 1 1 calc R
C16 C -0.3111(3) 0.1022(3) 0.4603(3) 0.1013(15) Uani 1 1 d .
H16A H -0.2950 0.0876 0.5189 0.122 Uiso 1 1 calc R
H16B H -0.3896 0.0904 0.4324 0.122 Uiso 1 1 calc R
C17 C -0.2451(4) 0.0516(3) 0.4245(4) 0.129(2) Uani 1 1 d .
H17A H -0.2728 0.0571 0.3640 0.155 Uiso 1 1 calc R
H17B H -0.2548 -0.0054 0.4381 0.155 Uiso 1 1 calc R
C18 C -0.1244(3) 0.0714(2) 0.4535(3) 0.0807(11) Uani 1 1 d .
H18A H -0.0897 0.0409 0.5047 0.097 Uiso 1 1 calc R
H18B H -0.0917 0.0520 0.4116 0.097 Uiso 1 1 calc R
C21 C 0.24786(19) 0.33565(15) 0.45914(15) 0.0402(6) Uani 1 1 d .
C22 C 0.1733(2) 0.39386(17) 0.47328(18) 0.0522(7) Uani 1 1 d .
C23 C 0.1816(3) 0.47369(19) 0.4496(2) 0.0691(9) Uani 1 1 d .
H23 H 0.1310 0.5122 0.4576 0.083 Uiso 1 1 calc R
C24 C 0.2604(3) 0.4993(2) 0.4149(2) 0.0752(10) Uani 1 1 d .
C25 C 0.3374(3) 0.4434(2) 0.4073(2) 0.0673(9) Uani 1 1 d .
H25 H 0.3943 0.4609 0.3867 0.081 Uiso 1 1 calc R
C26 C 0.3342(2) 0.36178(16) 0.42892(17) 0.0490(6) Uani 1 1 d .
C27 C 0.0878(3) 0.3755(2) 0.5172(2) 0.0702(9) Uani 1 1 d .
H27A H 0.0651 0.4259 0.5371 0.105 Uiso 1 1 calc R
H27B H 0.1202 0.3394 0.5638 0.105 Uiso 1 1 calc R
H27C H 0.0238 0.3494 0.4787 0.105 Uiso 1 1 calc R
C28 C 0.2643(5) 0.5877(2) 0.3884(4) 0.1245(19) Uani 1 1 d .
H28A H 0.2449 0.5906 0.3284 0.187 Uiso 1 1 calc R
H28B H 0.3385 0.6092 0.4132 0.187 Uiso 1 1 calc R
H28C H 0.2119 0.6197 0.4067 0.187 Uiso 1 1 calc R
C29 C 0.4270(2) 0.30812(19) 0.4206(2) 0.0603(8) Uani 1 1 d .
H29A H 0.4045 0.2823 0.3665 0.090 Uiso 1 1 calc R
H29B H 0.4434 0.2666 0.4635 0.090 Uiso 1 1 calc R
H29C H 0.4925 0.3410 0.4267 0.090 Uiso 1 1 calc R
B1 B 0.2136(2) 0.15282(18) 0.31967(18) 0.0420(6) Uani 1 1 d .
C31 C 0.1133(2) 0.21340(17) 0.27429(15) 0.0463(6) Uani 1 1 d .
F32 F -0.02560(14) 0.13303(12) 0.30250(12) 0.0680(5) Uani 1 1 d .
C32 C 0.0037(2) 0.2014(2) 0.27254(17) 0.0546(7) Uani 1 1 d .
F33 F -0.18229(15) 0.24488(16) 0.24188(15) 0.0967(7) Uani 1 1 d .
C33 C -0.0783(3) 0.2584(2) 0.2405(2) 0.0684(9) Uani 1 1 d .
F34 F -0.1333(2) 0.38476(15) 0.17588(16) 0.1114(9) Uani 1 1 d .
C34 C -0.0538(3) 0.3290(2) 0.2077(2) 0.0748(10) Uani 1 1 d .
F35 F 0.0781(2) 0.41184(14) 0.17325(15) 0.1054(8) Uani 1 1 d .
C35 C 0.0521(3) 0.3433(2) 0.2056(2) 0.0711(10) Uani 1 1 d .
F36 F 0.23630(16) 0.30033(12) 0.23583(12) 0.0712(5) Uani 1 1 d .
C36 C 0.1328(2) 0.28501(19) 0.23895(17) 0.0554(7) Uani 1 1 d .
C41 C 0.2525(2) 0.08880(17) 0.26324(16) 0.0469(6) Uani 1 1 d .
F42 F 0.07498(15) 0.02990(12) 0.21159(13) 0.0779(6) Uani 1 1 d .
C42 C 0.1819(3) 0.03154(19) 0.21390(18) 0.0589(8) Uani 1 1 d .
F43 F 0.1426(2) -0.08109(14) 0.12246(15) 0.1084(9) Uani 1 1 d .
C43 C 0.2150(3) -0.0253(2) 0.1666(2) 0.0710(9) Uani 1 1 d .
F44 F 0.3543(2) -0.08012(15) 0.11852(13) 0.1073(9) Uani 1 1 d .
C44 C 0.3213(3) -0.0251(2) 0.1643(2) 0.0716(10) Uani 1 1 d .
F45 F 0.50011(17) 0.03210(14) 0.20907(13) 0.0874(7) Uani 1 1 d .
C45 C 0.3946(3) 0.0307(2) 0.21024(19) 0.0621(8) Uani 1 1 d .
F46 F 0.43634(13) 0.13873(11) 0.30349(10) 0.0608(4) Uani 1 1 d .
C46 C 0.3597(2) 0.08550(17) 0.25927(16) 0.0498(7) Uani 1 1 d .

loop_
_atom_site_aniso_label
_atom_site_aniso_U_11
_atom_site_aniso_U_22
_atom_site_aniso_U_33
_atom_site_aniso_U_23
_atom_site_aniso_U_13
_atom_site_aniso_U_12
P1 0.0294(3) 0.0404(3) 0.0403(3) -0.0014(3) 0.0136(2) 0.0014(2)
C11 0.0366(13) 0.0463(14) 0.0527(15) -0.0042(12) 0.0181(11) 0.0019(11)
C12 0.0385(14) 0.0536(16) 0.0567(16) -0.0006(13) 0.0208(12) 0.0021(12)
C2 0.0341(12) 0.0392(12) 0.0413(13) -0.0011(10) 0.0147(10) 0.0024(10)
C3 0.0358(12) 0.0368(12) 0.0464(14) -0.0004(11) 0.0162(11) 0.0034(10)
C4 0.0351(12) 0.0401(13) 0.0447(14) 0.0038(11) 0.0138(10) 0.0016(10)
C9 0.0439(14) 0.0535(16) 0.0518(16) 0.0110(13) 0.0102(12) 0.0099(12)
C8 0.0381(14) 0.073(2) 0.0549(17) 0.0067(15) 0.0048(12) 0.0039(13)
C7 0.0506(16) 0.077(2) 0.0496(16) -0.0065(15) 0.0029(13) 0.0010(15)
C6 0.0494(15) 0.0594(17) 0.0487(16) -0.0102(13) 0.0089(12) 0.0039(13)
C5 0.0351(12) 0.0487(14) 0.0395(13) -0.0003(11) 0.0137(10) 0.0004(11)
C13 0.0355(13) 0.0623(18) 0.0619(17) 0.0023(14) 0.0202(12) -0.0037(12)
C14 0.0508(18) 0.070(2) 0.140(4) 0.000(2) 0.045(2) 0.0051(16)
C15 0.052(2) 0.123(4) 0.181(5) 0.027(4) 0.053(3) 0.015(2)
C16 0.048(2) 0.121(4) 0.140(4) 0.003(3) 0.036(2) -0.020(2)
C17 0.076(3) 0.121(4) 0.205(6) -0.039(4) 0.065(3) -0.049(3)
C18 0.0559(19) 0.071(2) 0.123(3) -0.006(2) 0.039(2) -0.0102(17)
C21 0.0375(12) 0.0392(13) 0.0425(13) -0.0015(11) 0.0101(10) 0.0022(10)
C22 0.0433(14) 0.0495(15) 0.0583(17) -0.0070(13) 0.0078(12) 0.0069(12)
C23 0.072(2) 0.0486(17) 0.080(2) 0.0001(16) 0.0146(18) 0.0195(15)
C24 0.101(3) 0.0458(17) 0.080(2) 0.0113(16) 0.030(2) 0.0080(18)
C25 0.082(2) 0.0543(18) 0.074(2) 0.0077(16) 0.0367(18) -0.0053(16)
C26 0.0534(16) 0.0442(14) 0.0524(16) 0.0014(12) 0.0211(13) -0.0021(12)
C27 0.0554(18) 0.0605(19) 0.102(3) -0.0207(18) 0.0346(18) 0.0076(15)
C28 0.179(5) 0.055(2) 0.151(5) 0.035(3) 0.067(4) 0.018(3)
C29 0.0522(16) 0.0563(17) 0.085(2) -0.0021(16) 0.0405(16) -0.0080(14)
B1 0.0381(14) 0.0453(16) 0.0434(15) 0.0005(13) 0.0136(12) 0.0033(12)
C31 0.0444(14) 0.0574(16) 0.0364(13) -0.0038(12) 0.0114(11) 0.0100(12)
F32 0.0484(9) 0.0805(13) 0.0723(12) -0.0024(10) 0.0145(8) -0.0061(9)
C32 0.0437(15) 0.0695(19) 0.0453(15) -0.0075(14) 0.0063(12) 0.0082(14)
F33 0.0406(10) 0.1275(19) 0.1122(17) -0.0230(15) 0.0095(10) 0.0207(11)
C33 0.0472(17) 0.086(2) 0.064(2) -0.0156(18) 0.0052(14) 0.0205(16)
F34 0.0998(17) 0.1028(17) 0.1092(18) 0.0025(14) -0.0006(14) 0.0630(14)
C34 0.063(2) 0.080(2) 0.070(2) -0.0051(19) 0.0045(17) 0.0351(19)
F35 0.137(2) 0.0751(14) 0.0992(17) 0.0342(13) 0.0293(15) 0.0265(14)
C35 0.097(3) 0.060(2) 0.0495(18) 0.0100(15) 0.0135(17) 0.0204(18)
F36 0.0746(12) 0.0779(12) 0.0692(12) 0.0172(10) 0.0340(10) 0.0048(10)
C36 0.0564(17) 0.0667(19) 0.0446(15) 0.0051(14) 0.0181(13) 0.0149(14)
C41 0.0507(15) 0.0514(15) 0.0373(13) 0.0025(12) 0.0116(11) 0.0104(12)
F42 0.0558(11) 0.0826(13) 0.0863(13) -0.0287(11) 0.0088(9) -0.0024(9)
C42 0.0597(18) 0.0605(18) 0.0503(16) -0.0064(14) 0.0083(14) 0.0125(14)
F43 0.1187(19) 0.0872(15) 0.0985(17) -0.0504(14) 0.0033(14) 0.0042(14)
C43 0.084(2) 0.063(2) 0.0542(18) -0.0149(16) 0.0039(17) 0.0163(18)
F44 0.143(2) 0.1040(17) 0.0751(14) -0.0252(12) 0.0344(14) 0.0556(16)
C44 0.096(3) 0.067(2) 0.0494(18) -0.0071(16) 0.0202(17) 0.037(2)
F45 0.0827(13) 0.1151(17) 0.0807(13) 0.0058(12) 0.0490(11) 0.0382(12)
C45 0.070(2) 0.073(2) 0.0496(17) 0.0120(16) 0.0290(15) 0.0308(17)
F46 0.0507(9) 0.0761(11) 0.0618(10) -0.0011(9) 0.0268(8) 0.0022(8)
C46 0.0559(16) 0.0550(16) 0.0396(14) 0.0061(12) 0.0165(12) 0.0131(13)

loop_
_atom_type_symbol
_atom_type_description
_atom_type_scat_dispersion_real
_atom_type_scat_dispersion_imag
_atom_type_scat_source
C C 0.0033 0.0016 'International Tables Vol C Tables 4.2.6.8 and 6.1.1.4'
H H 0.0000 0.0000 'International Tables Vol C Tables 4.2.6.8 and 6.1.1.4'
B B 0.0013 0.0007 'International Tables Vol C Tables 4.2.6.8 and 6.1.1.4'
F F 0.0171 0.0103 'International Tables Vol C Tables 4.2.6.8 and 6.1.1.4'
P P 0.1023 0.0942 'International Tables Vol C Tables 4.2.6.8 and 6.1.1.4'

loop_
_geom_angle_atom_site_label_1
_geom_angle_atom_site_label_2
_geom_angle_atom_site_label_3
_geom_angle
C11 P1 C2 109.22(12)
C11 P1 C21 109.84(12)
C2 P1 C21 117.50(12)
C11 P1 C5 108.46(12)
C2 P1 C5 98.53(11)
C21 P1 C5 112.56(12)
C12 C11 P1 171.1(3)
C11 C12 C13 176.8(3)
B1 C2 C3 130.4(2)
B1 C2 P1 125.93(19)
C3 C2 P1 103.63(17)
C4 C3 C2 119.9(2)
C4 C3 H3 120.0
C2 C3 H3 120.0
C3 C4 C9 128.6(2)
C3 C4 C5 116.0(2)
C9 C4 C5 115.4(2)
C4 C9 C8 110.7(2)
C4 C9 H9A 109.5
C8 C9 H9A 109.5
C4 C9 H9B 109.5
C8 C9 H9B 109.5
H9A C9 H9B 108.1
C7 C8 C9 111.3(2)
C7 C8 H8A 109.4
C9 C8 H8A 109.4
C7 C8 H8B 109.4
C9 C8 H8B 109.4
H8A C8 H8B 108.0
C8 C7 C6 111.1(2)
C8 C7 H7A 109.4
C6 C7 H7A 109.4
C8 C7 H7B 109.4
C6 C7 H7B 109.4
H7A C7 H7B 108.0
C5 C6 C7 110.2(2)
C5 C6 H6A 109.6
C7 C6 H6A 109.6
C5 C6 H6B 109.6
C7 C6 H6B 109.6
H6A C6 H6B 108.1
C4 C5 C6 113.2(2)
C4 C5 P1 101.72(16)
C6 C5 P1 117.32(19)
C4 C5 H5 108.0
C6 C5 H5 108.0
P1 C5 H5 108.0
C14 C13 C18 122.3(3)
C14 C13 C12 119.2(3)
C18 C13 C12 118.4(3)
C13 C14 C15 119.7(4)
C13 C14 H14 120.1
C15 C14 H14 120.1
C16 C15 C14 114.8(3)
C16 C15 H15A 108.6
C14 C15 H15A 108.6
C16 C15 H15B 108.6
C14 C15 H15B 108.6
H15A C15 H15B 107.5
C17 C16 C15 114.6(4)
C17 C16 H16A 108.6
C15 C16 H16A 108.6
C17 C16 H16B 108.6
C15 C16 H16B 108.6
H16A C16 H16B 107.6
C16 C17 C18 114.1(4)
C16 C17 H17A 108.7
C18 C17 H17A 108.7
C16 C17 H17B 108.7
C18 C17 H17B 108.7
H17A C17 H17B 107.6
C13 C18 C17 116.1(3)
C13 C18 H18A 108.3
C17 C18 H18A 108.3
C13 C18 H18B 108.3
C17 C18 H18B 108.3
H18A C18 H18B 107.4
C26 C21 C22 119.4(2)
C26 C21 P1 117.83(19)
C22 C21 P1 122.8(2)
C23 C22 C21 118.3(3)
C23 C22 C27 117.3(3)
C21 C22 C27 124.3(3)
C24 C23 C22 123.0(3)
C24 C23 H23 118.5
C22 C23 H23 118.5
C23 C24 C25 117.9(3)
C23 C24 C28 120.8(4)
C25 C24 C28 121.3(4)
C24 C25 C26 122.6(3)
C24 C25 H25 118.7
C26 C25 H25 118.7
C25 C26 C21 118.4(3)
C25 C26 C29 116.7(3)
C21 C26 C29 124.8(2)
C22 C27 H27A 109.5
C22 C27 H27B 109.5
H27A C27 H27B 109.5
C22 C27 H27C 109.5
H27A C27 H27C 109.5
H27B C27 H27C 109.5
C24 C28 H28A 109.5
C24 C28 H28B 109.5
H28A C28 H28B 109.5
C24 C28 H28C 109.5
H28A C28 H28C 109.5
H28B C28 H28C 109.5
C26 C29 H29A 109.5
C26 C29 H29B 109.5
H29A C29 H29B 109.5
C26 C29 H29C 109.5
H29A C29 H29C 109.5
H29B C29 H29C 109.5
C2 B1 C41 121.2(2)
C2 B1 C31 121.0(2)
C41 B1 C31 117.7(2)
C36 C31 C32 115.1(3)
C36 C31 B1 120.9(2)
C32 C31 B1 123.9(3)
F32 C32 C33 117.1(3)
F32 C32 C31 120.3(3)
C33 C32 C31 122.6(3)
F33 C33 C34 119.9(3)
F33 C33 C32 120.3(4)
C34 C33 C32 119.8(3)
F34 C34 C33 120.3(4)
F34 C34 C35 119.4(4)
C33 C34 C35 120.3(3)
F35 C35 C34 121.4(3)
F35 C35 C36 120.1(4)
C34 C35 C36 118.4(3)
F36 C36 C31 118.9(2)
F36 C36 C35 117.3(3)
C31 C36 C35 123.8(3)
C46 C41 C42 113.9(3)
C46 C41 B1 123.1(2)
C42 C41 B1 123.0(2)
F42 C42 C43 117.2(3)
F42 C42 C41 119.2(3)
C43 C42 C41 123.6(3)
F43 C43 C44 119.8(3)
F43 C43 C42 120.3(3)
C44 C43 C42 119.9(3)
F44 C44 C43 120.4(4)
F44 C44 C45 120.1(3)
C43 C44 C45 119.5(3)
F45 C45 C44 120.6(3)
F45 C45 C46 120.2(3)
C44 C45 C46 119.3(3)
F46 C46 C41 119.9(2)
F46 C46 C45 116.3(3)
C41 C46 C45 123.8(3)

loop_
_geom_bond_atom_site_label_1
_geom_bond_atom_site_label_2
_geom_bond_distance
P1 C11 1.734(3)
P1 C2 1.766(2)
P1 C21 1.817(3)
P1 C5 1.836(2)
C11 C12 1.193(3)
C12 C13 1.438(4)
C2 B1 1.446(4)
C2 C3 1.469(3)
C3 C4 1.329(3)
C3 H3 0.9400
C4 C9 1.503(3)
C4 C5 1.520(3)
C9 C8 1.524(4)
C9 H9A 0.9800
C9 H9B 0.9800
C8 C7 1.515(4)
C8 H8A 0.9800
C8 H8B 0.9800
C7 C6 1.533(4)
C7 H7A 0.9800
C7 H7B 0.9800
C6 C5 1.523(4)
C6 H6A 0.9800
C6 H6B 0.9800
C5 H5 0.9900
C13 C14 1.382(4)
C13 C18 1.435(5)
C14 C15 1.496(5)
C14 H14 0.9400
C15 C16 1.457(6)
C15 H15A 0.9800
C15 H15B 0.9800
C16 C17 1.439(6)
C16 H16A 0.9800
C16 H16B 0.9800
C17 C18 1.492(5)
C17 H17A 0.9800
C17 H17B 0.9800
C18 H18A 0.9800
C18 H18B 0.9800
C21 C26 1.413(4)
C21 C22 1.416(4)
C22 C23 1.384(4)
C22 C27 1.524(4)
C23 C24 1.373(5)
C23 H23 0.9400
C24 C25 1.375(5)
C24 C28 1.525(5)
C25 C26 1.393(4)
C25 H25 0.9400
C26 C29 1.510(4)
C27 H27A 0.9700
C27 H27B 0.9700
C27 H27C 0.9700
C28 H28A 0.9700
C28 H28B 0.9700
C28 H28C 0.9700
C29 H29A 0.9700
C29 H29B 0.9700
C29 H29C 0.9700
B1 C41 1.598(4)
B1 C31 1.610(4)
C31 C36 1.376(4)
C31 C32 1.395(4)
F32 C32 1.332(4)
C32 C33 1.380(4)
F33 C33 1.345(4)
C33 C34 1.361(5)
F34 C34 1.345(4)
C34 C35 1.374(5)
F35 C35 1.337(4)
C35 C36 1.387(4)
F36 C36 1.354(3)
C41 C46 1.384(4)
C41 C42 1.386(4)
F42 C42 1.345(3)
C42 C43 1.378(4)
F43 C43 1.348(4)
C43 C44 1.360(5)
F44 C44 1.340(3)
C44 C45 1.365(5)
F45 C45 1.345(4)
C45 C46 1.386(4)
F46 C46 1.348(3)

loop_
_geom_torsion_atom_site_label_1
_geom_torsion_atom_site_label_2
_geom_torsion_atom_site_label_3
_geom_torsion_atom_site_label_4
_geom_torsion
C2 P1 C11 C12 1.9(17)
C21 P1 C11 C12 132.1(17)
C5 P1 C11 C12 -104.5(17)
P1 C11 C12 C13 -94(6)
C11 P1 C2 B1 63.7(3)
C21 P1 C2 B1 -62.3(3)
C5 P1 C2 B1 176.7(2)
C11 P1 C2 C3 -116.46(17)
C21 P1 C2 C3 117.61(17)
C5 P1 C2 C3 -3.42(18)
B1 C2 C3 C4 -179.0(3)
P1 C2 C3 C4 1.2(3)
C2 C3 C4 C9 -176.2(2)
C2 C3 C4 C5 2.4(3)
C3 C4 C9 C8 129.8(3)
C5 C4 C9 C8 -48.8(3)
C4 C9 C8 C7 54.7(3)
C9 C8 C7 C6 -59.9(3)
C8 C7 C6 C5 56.5(3)
C3 C4 C5 C6 -131.3(2)
C9 C4 C5 C6 47.5(3)
C3 C4 C5 P1 -4.5(3)
C9 C4 C5 P1 174.28(19)
C7 C6 C5 C4 -49.7(3)
C7 C6 C5 P1 -167.8(2)
C11 P1 C5 C4 118.11(17)
C2 P1 C5 C4 4.46(18)
C21 P1 C5 C4 -120.14(17)
C11 P1 C5 C6 -117.8(2)
C2 P1 C5 C6 128.6(2)
C21 P1 C5 C6 4.0(2)
C11 C12 C13 C14 -52(6)
C11 C12 C13 C18 124(6)
C18 C13 C14 C15 -1.8(6)
C12 C13 C14 C15 174.3(4)
C13 C14 C15 C16 16.6(7)
C14 C15 C16 C17 -41.1(7)
C15 C16 C17 C18 50.5(7)
C14 C13 C18 C17 10.8(6)
C12 C13 C18 C17 -165.4(4)
C16 C17 C18 C13 -34.9(7)
C11 P1 C21 C26 -161.3(2)
C2 P1 C21 C26 -35.6(2)
C5 P1 C21 C26 77.8(2)
C11 P1 C21 C22 18.0(3)
C2 P1 C21 C22 143.6(2)
C5 P1 C21 C22 -102.9(2)
C26 C21 C22 C23 5.9(4)
P1 C21 C22 C23 -173.4(2)
C26 C21 C22 C27 -170.7(3)
P1 C21 C22 C27 10.0(4)
C21 C22 C23 C24 -1.6(5)
C27 C22 C23 C24 175.3(3)
C22 C23 C24 C25 -3.2(6)
C22 C23 C24 C28 178.8(4)
C23 C24 C25 C26 3.7(6)
C28 C24 C25 C26 -178.3(4)
C24 C25 C26 C21 0.6(5)
C24 C25 C26 C29 -177.5(3)
C22 C21 C26 C25 -5.4(4)
P1 C21 C26 C25 173.9(2)
C22 C21 C26 C29 172.5(3)
P1 C21 C26 C29 -8.2(4)
C3 C2 B1 C41 -0.3(4)
P1 C2 B1 C41 179.55(19)
C3 C2 B1 C31 -177.0(2)
P1 C2 B1 C31 2.9(4)
C2 B1 C31 C36 91.9(3)
C41 B1 C31 C36 -84.9(3)
C2 B1 C31 C32 -83.3(3)
C41 B1 C31 C32 99.8(3)
C36 C31 C32 F32 177.8(2)
B1 C31 C32 F32 -6.7(4)
C36 C31 C32 C33 -2.3(4)
B1 C31 C32 C33 173.3(3)
F32 C32 C33 F33 1.5(4)
C31 C32 C33 F33 -178.5(3)
F32 C32 C33 C34 -178.9(3)
C31 C32 C33 C34 1.2(5)
F33 C33 C34 F34 -0.7(5)
C32 C33 C34 F34 179.7(3)
F33 C33 C34 C35 -179.7(3)
C32 C33 C34 C35 0.6(5)
F34 C34 C35 F35 0.5(5)
C33 C34 C35 F35 179.6(3)
F34 C34 C35 C36 179.8(3)
C33 C34 C35 C36 -1.1(5)
C32 C31 C36 F36 -178.1(2)
B1 C31 C36 F36 6.2(4)
C32 C31 C36 C35 1.7(4)
B1 C31 C36 C35 -174.0(3)
F35 C35 C36 F36 -1.0(5)
C34 C35 C36 F36 179.7(3)
F35 C35 C36 C31 179.2(3)
C34 C35 C36 C31 -0.1(5)
C2 B1 C41 C46 -55.0(4)
C31 B1 C41 C46 121.8(3)
C2 B1 C41 C42 124.9(3)
C31 B1 C41 C42 -58.3(4)
C46 C41 C42 F42 -178.8(3)
B1 C41 C42 F42 1.2(4)
C46 C41 C42 C43 1.6(4)
B1 C41 C42 C43 -178.3(3)
F42 C42 C43 F43 -2.0(5)
C41 C42 C43 F43 177.5(3)
F42 C42 C43 C44 178.0(3)
C41 C42 C43 C44 -2.5(5)
F43 C43 C44 F44 -0.1(5)
C42 C43 C44 F44 180.0(3)
F43 C43 C44 C45 -178.9(3)
C42 C43 C44 C45 1.1(5)
F44 C44 C45 F45 1.1(5)
C43 C44 C45 F45 179.9(3)
F44 C44 C45 C46 -178.0(3)
C43 C44 C45 C46 0.9(5)
C42 C41 C46 F46 179.1(2)
B1 C41 C46 F46 -1.0(4)
C42 C41 C46 C45 0.5(4)
B1 C41 C46 C45 -179.6(3)
F45 C45 C46 F46 0.5(4)
C44 C45 C46 F46 179.6(3)
F45 C45 C46 C41 179.2(3)
C44 C45 C46 C41 -1.7(4)
